data_4088213
loop_
_publ_author_name
'Kosanovich, Alex J.'
'Reibenspies, Joseph H.'
'Ozerov, Oleg V.'

_publ_section_title
;
 Complexes of High-Valent Rhenium Supported by the PCP Pincer
;
_journal_issue 4
_journal_name_full Organometallics
_journal_page_first 513
_journal_paper_doi 10.1021/acs.organomet.5b00935
_journal_volume 35
_journal_year 2016
_chemical_formula_sum 'C27 H49 N2 P2 Re'
_chemical_formula_weight 649.82
_space_group_crystal_system monoclinic
_space_group_IT_number 14
_space_group_name_Hall '-P 2ybc'
_space_group_name_H-M_alt 'P 1 21/c 1'
_atom_sites_solution_hydrogens mixed
_audit_creation_method SHELXL-2014
_cell_angle_alpha 90
_cell_angle_beta 94.877(5)
_cell_angle_gamma 90
_cell_formula_units_Z 4
_cell_length_a 8.349(4)
_cell_length_b 17.552(8)
_cell_length_c 19.093(8)
_cell_measurement_temperature 150(2)
_cell_volume 2788(2)
_computing_structure_refinement 'SHELXL-2014 (Sheldrick, 2014)'
_diffrn_ambient_temperature 150(2)
_diffrn_measured_fraction_theta_full 0.999
_diffrn_measured_fraction_theta_max 0.991
_diffrn_measurement_device_type 'CCD area detector'
_diffrn_radiation_type MoK\a
_diffrn_radiation_wavelength 0.71073
_diffrn_reflns_av_R_equivalents 0.0717
_diffrn_reflns_av_unetI/netI 0.0547
_diffrn_reflns_Laue_measured_fraction_full 0.999
_diffrn_reflns_Laue_measured_fraction_max 0.991
_diffrn_reflns_limit_h_max 10
_diffrn_reflns_limit_h_min -10
_diffrn_reflns_limit_k_max 22
_diffrn_reflns_limit_k_min -22
_diffrn_reflns_limit_l_max 24
_diffrn_reflns_limit_l_min -24
_diffrn_reflns_number 32044
_diffrn_reflns_point_group_measured_fraction_full 0.999
_diffrn_reflns_point_group_measured_fraction_max 0.991
_diffrn_reflns_theta_full 25.242
_diffrn_reflns_theta_max 27.534
_diffrn_reflns_theta_min 2.141
_diffrn_source 'normal-focus sealed tube'
_exptl_absorpt_coefficient_mu 4.491
_exptl_crystal_colour colorless
_exptl_crystal_density_diffrn 1.548
_exptl_crystal_density_method 'not measured'
_exptl_crystal_description plate
_exptl_crystal_F_000 1320
_exptl_crystal_size_max 0.05
_exptl_crystal_size_mid 0.04
_exptl_crystal_size_min 0.02
_refine_diff_density_max 1.251
_refine_diff_density_min -1.227
_refine_diff_density_rms 0.144
_refine_ls_extinction_method none
_refine_ls_goodness_of_fit_ref 1.034
_refine_ls_hydrogen_treatment mixed
_refine_ls_matrix_type full
_refine_ls_number_parameters 315
_refine_ls_number_reflns 6363
_refine_ls_number_restraints 0
_refine_ls_restrained_S_all 1.034
_refine_ls_R_factor_all 0.0521
_refine_ls_R_factor_gt 0.0341
_refine_ls_shift/su_max 0.001
_refine_ls_shift/su_mean 0.000
_refine_ls_structure_factor_coef Fsqd
_refine_ls_weighting_details 'w=1/[\s^2^(Fo^2^)+(0.0219P)^2^+2.6327P] where P=(Fo^2^+2Fc^2^)/3'
_refine_ls_weighting_scheme calc
_refine_ls_wR_factor_gt 0.0673
_refine_ls_wR_factor_ref 0.0747
_reflns_Friedel_coverage 0.000
_reflns_number_gt 4893
_reflns_number_total 6363
_reflns_threshold_expression 'I > 2\s(I)'
_cod_data_source_file om5b00935_si_002.cif
_cod_data_source_block oz553_ajk277_0m
_cod_original_sg_symbol_H-M 'P 21/c'
_cod_database_code 4088213
_shelx_space_group_comment
;
The symmetry employed for this shelxl refinement is uniquely defined
by the following loop, which should always be used as a source of
symmetry information in preference to the above space-group names.
They are only intended as comments.
;
_shelxl_version_number 2014-1

loop_
_space_group_symop_operation_xyz
'x, y, z'
'-x, y+1/2, -z+1/2'
'-x, -y, -z'
'x, -y-1/2, z-1/2'

loop_
_atom_site_label
_atom_site_type_symbol
_atom_site_fract_x
_atom_site_fract_y
_atom_site_fract_z
_atom_site_U_iso_or_equiv
_atom_site_adp_type
_atom_site_occupancy
_atom_site_site_symmetry_order
_atom_site_calc_flag
_atom_site_refinement_flags_posn
_atom_site_refinement_flags_adp
Re1 Re 0.25733(2) 0.57234(2) 0.24644(2) 0.01782(6) Uani 1 1 d . .
P1 P 0.25413(14) 0.47604(7) 0.15973(6) 0.0205(3) Uani 1 1 d . .
P2 P 0.30011(14) 0.61822(6) 0.36190(6) 0.0192(2) Uani 1 1 d . .
N1 N 0.4635(4) 0.6378(2) 0.20235(19) 0.0209(8) Uani 1 1 d . .
N2 N 0.8134(5) 0.7640(2) 0.1044(2) 0.0279(9) Uani 1 1 d . .
C1 C 0.6159(5) 0.6133(3) 0.1984(2) 0.0253(11) Uani 1 1 d . .
H10 H 0.6425 0.5659 0.2178 0.030 Uiso 1 1 calc R U
C2 C 0.7350(5) 0.6523(2) 0.1681(2) 0.0199(10) Uani 1 1 d . .
H9 H 0.8371 0.6312 0.1678 0.024 Uiso 1 1 calc R U
C3 C 0.7019(5) 0.7242(3) 0.1376(2) 0.0211(10) Uani 1 1 d . .
C4 C 0.7806(6) 0.8422(3) 0.0797(3) 0.0290(11) Uani 1 1 d . .
H2 H 0.7053 0.8411 0.0389 0.043 Uiso 1 1 calc R U
H1 H 0.8789 0.8655 0.0681 0.043 Uiso 1 1 calc R U
H3 H 0.7363 0.8711 0.1162 0.043 Uiso 1 1 calc R U
C5 C 0.9734(5) 0.7348(3) 0.0998(3) 0.0324(12) Uani 1 1 d . .
H4 H 1.0308 0.7356 0.1456 0.049 Uiso 1 1 calc R U
H5 H 1.0286 0.7660 0.0683 0.049 Uiso 1 1 calc R U
H6 H 0.9674 0.6835 0.0825 0.049 Uiso 1 1 calc R U
C6 C 0.5459(5) 0.7514(3) 0.1441(2) 0.0233(10) Uani 1 1 d . .
H7 H 0.5166 0.7993 0.1266 0.028 Uiso 1 1 calc R U
C7 C 0.4365(5) 0.7085(3) 0.1757(2) 0.0237(10) Uani 1 1 d . .
H8 H 0.3354 0.7296 0.1794 0.028 Uiso 1 1 calc R U
C8 C 0.4465(5) 0.4936(2) 0.2900(2) 0.0193(9) Uani 1 1 d . .
C9 C 0.5174(5) 0.4394(2) 0.2480(2) 0.0206(10) Uani 1 1 d . .
C10 C 0.4521(5) 0.4287(3) 0.1725(2) 0.0256(10) Uani 1 1 d . .
H25 H 0.4410 0.3749 0.1618 0.031 Uiso 1 1 calc R U
H26 H 0.5252 0.4509 0.1413 0.031 Uiso 1 1 calc R U
C11 C 0.2269(6) 0.4992(3) 0.0642(2) 0.0246(10) Uani 1 1 d . .
H17 H 0.1172 0.5188 0.0550 0.030 Uiso 1 1 calc R U
C12 C 0.2411(6) 0.4309(3) 0.0161(3) 0.0336(12) Uani 1 1 d . .
H12 H 0.2359 0.4477 -0.0319 0.050 Uiso 1 1 calc R U
H11 H 0.1545 0.3961 0.0219 0.050 Uiso 1 1 calc R U
H13 H 0.3419 0.4057 0.0279 0.050 Uiso 1 1 calc R U
C13 C 0.3405(6) 0.5638(3) 0.0459(3) 0.0322(12) Uani 1 1 d . .
H14 H 0.4498 0.5486 0.0579 0.048 Uiso 1 1 calc R U
H16 H 0.3174 0.6088 0.0718 0.048 Uiso 1 1 calc R U
H15 H 0.3253 0.5743 -0.0036 0.048 Uiso 1 1 calc R U
C14 C 0.1090(6) 0.3959(3) 0.1632(2) 0.0250(10) Uani 1 1 d . .
H18 H 0.1359 0.3578 0.1286 0.030 Uiso 1 1 calc R U
C15 C -0.0617(6) 0.4226(3) 0.1433(3) 0.0338(12) Uani 1 1 d . .
H21 H -0.1349 0.3812 0.1485 0.051 Uiso 1 1 calc R U
H19 H -0.0711 0.4395 0.0953 0.051 Uiso 1 1 calc R U
H20 H -0.0871 0.4638 0.1734 0.051 Uiso 1 1 calc R U
C16 C 0.1205(6) 0.3575(3) 0.2354(2) 0.0316(12) Uani 1 1 d . .
H23 H 0.0900 0.3931 0.2700 0.047 Uiso 1 1 calc R U
H22 H 0.2289 0.3409 0.2474 0.047 Uiso 1 1 calc R U
H24 H 0.0497 0.3143 0.2341 0.047 Uiso 1 1 calc R U
C17 C 0.6514(5) 0.3967(3) 0.2743(3) 0.0250(11) Uani 1 1 d . .
H45 H 0.6972 0.3617 0.2452 0.030 Uiso 1 1 calc R U
H46 H 0.077(5) 0.566(2) 0.247(2) 0.027(13) Uiso 1 1 d . .
H47 H 0.170(5) 0.510(2) 0.288(2) 0.024(12) Uiso 1 1 d . .
H48 H 0.170(6) 0.606(3) 0.182(3) 0.056(17) Uiso 1 1 d . .
H49 H 0.184(5) 0.660(2) 0.251(2) 0.026(12) Uiso 1 1 d . .
C18 C 0.7161(5) 0.4060(3) 0.3431(3) 0.0265(11) Uani 1 1 d . .
H44 H 0.8080 0.3794 0.3595 0.032 Uiso 1 1 calc R U
C19 C 0.6429(5) 0.4552(3) 0.3871(2) 0.0232(10) Uani 1 1 d . .
H43 H 0.6834 0.4603 0.4338 0.028 Uiso 1 1 calc R U
C20 C 0.5078(5) 0.4975(2) 0.3615(2) 0.0205(10) Uani 1 1 d . .
C21 C 0.4205(6) 0.5460(2) 0.4122(2) 0.0242(10) Uani 1 1 d . .
H42 H 0.4978 0.5706 0.4456 0.029 Uiso 1 1 calc R U
H41 H 0.3512 0.5141 0.4381 0.029 Uiso 1 1 calc R U
C22 C 0.1226(5) 0.6317(3) 0.4134(3) 0.0260(11) Uani 1 1 d . .
H30 H 0.1624 0.6421 0.4622 0.031 Uiso 1 1 calc R U
C23 C 0.0163(6) 0.5604(3) 0.4131(3) 0.0336(12) Uani 1 1 d . .
H27 H -0.0666 0.5679 0.4443 0.050 Uiso 1 1 calc R U
H29 H 0.0807 0.5173 0.4285 0.050 Uiso 1 1 calc R U
H28 H -0.0318 0.5514 0.3664 0.050 Uiso 1 1 calc R U
C24 C 0.0235(6) 0.6992(3) 0.3869(3) 0.0323(12) Uani 1 1 d . .
H31 H -0.0245 0.6886 0.3404 0.048 Uiso 1 1 calc R U
H32 H 0.0914 0.7432 0.3856 0.048 Uiso 1 1 calc R U
H33 H -0.0593 0.7087 0.4177 0.048 Uiso 1 1 calc R U
C25 C 0.4147(5) 0.7081(3) 0.3824(3) 0.0258(11) Uani 1 1 d . .
H40 H 0.3676 0.7476 0.3507 0.031 Uiso 1 1 calc R U
C26 C 0.5893(6) 0.6980(3) 0.3662(3) 0.0321(12) Uani 1 1 d . .
H36 H 0.6442 0.7460 0.3713 0.048 Uiso 1 1 calc R U
H34 H 0.5925 0.6801 0.3188 0.048 Uiso 1 1 calc R U
H35 H 0.6409 0.6617 0.3981 0.048 Uiso 1 1 calc R U
C27 C 0.4092(6) 0.7377(3) 0.4573(3) 0.0384(13) Uani 1 1 d . .
H37 H 0.4434 0.6982 0.4900 0.058 Uiso 1 1 calc R U
H39 H 0.3014 0.7527 0.4647 0.058 Uiso 1 1 calc R U
H38 H 0.4795 0.7808 0.4644 0.058 Uiso 1 1 calc R U

loop_
_atom_site_aniso_label
_atom_site_aniso_U_11
_atom_site_aniso_U_22
_atom_site_aniso_U_33
_atom_site_aniso_U_23
_atom_site_aniso_U_13
_atom_site_aniso_U_12
Re1 0.01684(9) 0.01767(9) 0.01879(10) 0.00124(8) 0.00067(6) 0.00224(8)
P1 0.0207(6) 0.0221(6) 0.0187(6) 0.0002(5) 0.0026(5) 0.0003(5)
P2 0.0199(6) 0.0172(6) 0.0203(6) 0.0008(5) 0.0011(5) 0.0014(5)
N1 0.021(2) 0.018(2) 0.024(2) 0.0015(16) 0.0035(16) 0.0008(16)
N2 0.028(2) 0.021(2) 0.035(2) 0.0084(18) 0.0060(18) 0.0042(17)
C1 0.027(3) 0.017(2) 0.031(3) 0.003(2) 0.003(2) 0.000(2)
C2 0.017(2) 0.016(2) 0.027(2) -0.0003(19) 0.0035(19) 0.0027(18)
C3 0.025(2) 0.021(2) 0.016(2) 0.0009(19) -0.0023(19) -0.001(2)
C4 0.028(3) 0.028(3) 0.031(3) 0.011(2) 0.001(2) -0.004(2)
C5 0.026(3) 0.031(3) 0.041(3) 0.007(2) 0.009(2) -0.004(2)
C6 0.030(3) 0.018(2) 0.022(2) 0.0050(19) 0.000(2) 0.005(2)
C7 0.024(2) 0.020(2) 0.028(3) 0.000(2) 0.004(2) 0.005(2)
C8 0.018(2) 0.017(2) 0.024(2) 0.0072(19) 0.0034(19) -0.0020(18)
C9 0.018(2) 0.022(2) 0.023(2) 0.0027(19) 0.0032(18) -0.0037(18)
C10 0.026(2) 0.028(3) 0.023(2) -0.004(2) 0.003(2) 0.005(2)
C11 0.025(2) 0.031(3) 0.018(2) 0.002(2) 0.004(2) -0.002(2)
C12 0.045(3) 0.034(3) 0.022(3) -0.003(2) 0.002(2) -0.001(2)
C13 0.038(3) 0.038(3) 0.020(2) 0.006(2) 0.002(2) -0.005(2)
C14 0.034(3) 0.023(2) 0.019(2) -0.0029(19) 0.004(2) -0.001(2)
C15 0.031(3) 0.031(3) 0.039(3) 0.002(2) 0.004(2) -0.012(2)
C16 0.042(3) 0.027(3) 0.026(3) 0.003(2) 0.003(2) -0.008(2)
C17 0.024(2) 0.016(2) 0.036(3) 0.003(2) 0.005(2) -0.0004(19)
C18 0.018(2) 0.026(3) 0.034(3) 0.008(2) -0.004(2) 0.003(2)
C19 0.024(2) 0.025(2) 0.021(2) 0.005(2) 0.001(2) -0.001(2)
C20 0.023(2) 0.013(2) 0.026(2) 0.0034(19) 0.0019(19) -0.0006(18)
C21 0.031(3) 0.017(2) 0.024(3) 0.0003(19) -0.002(2) 0.004(2)
C22 0.026(3) 0.025(3) 0.028(3) -0.003(2) 0.007(2) 0.005(2)
C23 0.031(3) 0.037(3) 0.035(3) -0.003(2) 0.013(2) -0.007(2)
C24 0.025(3) 0.030(3) 0.042(3) 0.001(2) 0.007(2) 0.008(2)
C25 0.022(2) 0.023(3) 0.032(3) 0.001(2) -0.002(2) -0.002(2)
C26 0.028(3) 0.032(3) 0.036(3) -0.009(2) 0.001(2) -0.007(2)
C27 0.036(3) 0.035(3) 0.043(3) -0.016(3) 0.000(3) -0.002(2)

loop_
_atom_type_symbol
_atom_type_description
_atom_type_scat_dispersion_real
_atom_type_scat_dispersion_imag
_atom_type_scat_source
C C 0.0033 0.0016 'International Tables Vol C Tables 4.2.6.8 and 6.1.1.4'
H H 0.0000 0.0000 'International Tables Vol C Tables 4.2.6.8 and 6.1.1.4'
N N 0.0061 0.0033 'International Tables Vol C Tables 4.2.6.8 and 6.1.1.4'
P P 0.1023 0.0942 'International Tables Vol C Tables 4.2.6.8 and 6.1.1.4'
Re Re -1.0185 7.2310 'International Tables Vol C Tables 4.2.6.8 and 6.1.1.4'

loop_
_geom_angle_atom_site_label_1
_geom_angle_atom_site_label_2
_geom_angle_atom_site_label_3
_geom_angle
C8 Re1 N1 85.17(14)
C8 Re1 P2 79.28(12)
N1 Re1 P2 96.56(10)
C8 Re1 P1 77.37(12)
N1 Re1 P1 93.74(10)
P2 Re1 P1 153.54(4)
C8 Re1 H46 129.5(16)
N1 Re1 H46 145.0(17)
P2 Re1 H46 95.1(17)
P1 Re1 H46 90.2(16)
C8 Re1 H47 73.7(15)
N1 Re1 H47 158.9(16)
P2 Re1 H47 78.9(15)
P1 Re1 H47 82.8(15)
H46 Re1 H47 56(2)
C8 Re1 H48 147(2)
N1 Re1 H48 80(2)
P2 Re1 H48 131(2)
P1 Re1 H48 74(2)
H46 Re1 H48 67(2)
H47 Re1 H48 118(3)
C8 Re1 H49 144.3(15)
N1 Re1 H49 81.2(15)
P2 Re1 H49 69.8(14)
P1 Re1 H49 136.1(15)
H46 Re1 H49 72(2)
H47 Re1 H49 116(2)
H48 Re1 H49 62(2)
C10 P1 C14 103.5(2)
C10 P1 C11 105.1(2)
C14 P1 C11 100.0(2)
C10 P1 Re1 105.81(15)
C14 P1 Re1 118.95(15)
C11 P1 Re1 121.48(16)
C21 P2 C22 103.7(2)
C21 P2 C25 103.1(2)
C22 P2 C25 101.5(2)
C21 P2 Re1 106.67(15)
C22 P2 Re1 118.39(16)
C25 P2 Re1 121.39(16)
C1 N1 C7 113.5(4)
C1 N1 Re1 127.0(3)
C7 N1 Re1 119.5(3)
C3 N2 C5 121.3(4)
C3 N2 C4 120.8(4)
C5 N2 C4 117.4(4)
N1 C1 C2 125.7(4)
N1 C1 H10 117.2
C2 C1 H10 117.2
C1 C2 C3 119.8(4)
C1 C2 H9 120.1
C3 C2 H9 120.1
N2 C3 C6 122.9(4)
N2 C3 C2 122.3(4)
C6 C3 C2 114.8(4)
N2 C4 H2 109.5
N2 C4 H1 109.5
H2 C4 H1 109.5
N2 C4 H3 109.5
H2 C4 H3 109.5
H1 C4 H3 109.5
N2 C5 H4 109.5
N2 C5 H5 109.5
H4 C5 H5 109.5
N2 C5 H6 109.5
H4 C5 H6 109.5
H5 C5 H6 109.5
C7 C6 C3 120.9(4)
C7 C6 H7 119.6
C3 C6 H7 119.6
N1 C7 C6 125.2(4)
N1 C7 H8 117.4
C6 C7 H8 117.4
C9 C8 C20 116.5(4)
C9 C8 Re1 122.1(3)
C20 C8 Re1 121.4(3)
C17 C9 C8 121.3(4)
C17 C9 C10 119.2(4)
C8 C9 C10 119.5(4)
C9 C10 P1 108.5(3)
C9 C10 H25 110.0
P1 C10 H25 110.0
C9 C10 H26 110.0
P1 C10 H26 110.0
H25 C10 H26 108.4
C12 C11 C13 111.2(4)
C12 C11 P1 114.2(3)
C13 C11 P1 111.0(3)
C12 C11 H17 106.7
C13 C11 H17 106.7
P1 C11 H17 106.7
C11 C12 H12 109.5
C11 C12 H11 109.5
H12 C12 H11 109.5
C11 C12 H13 109.5
H12 C12 H13 109.5
H11 C12 H13 109.5
C11 C13 H14 109.5
C11 C13 H16 109.5
H14 C13 H16 109.5
C11 C13 H15 109.5
H14 C13 H15 109.5
H16 C13 H15 109.5
C15 C14 C16 110.3(4)
C15 C14 P1 111.0(3)
C16 C14 P1 112.0(3)
C15 C14 H18 107.8
C16 C14 H18 107.8
P1 C14 H18 107.8
C14 C15 H21 109.5
C14 C15 H19 109.5
H21 C15 H19 109.5
C14 C15 H20 109.5
H21 C15 H20 109.5
H19 C15 H20 109.5
C14 C16 H23 109.5
C14 C16 H22 109.5
H23 C16 H22 109.5
C14 C16 H24 109.5
H23 C16 H24 109.5
H22 C16 H24 109.5
C18 C17 C9 120.6(4)
C18 C17 H45 119.7
C9 C17 H45 119.7
C19 C18 C17 119.5(4)
C19 C18 H44 120.2
C17 C18 H44 120.2
C18 C19 C20 120.2(4)
C18 C19 H43 119.9
C20 C19 H43 119.9
C19 C20 C8 121.5(4)
C19 C20 C21 119.3(4)
C8 C20 C21 119.1(4)
C20 C21 P2 109.0(3)
C20 C21 H42 109.9
P2 C21 H42 109.9
C20 C21 H41 109.9
P2 C21 H41 109.9
H42 C21 H41 108.3
C24 C22 C23 109.8(4)
C24 C22 P2 111.1(3)
C23 C22 P2 112.4(3)
C24 C22 H30 107.8
C23 C22 H30 107.8
P2 C22 H30 107.8
C22 C23 H27 109.5
C22 C23 H29 109.5
H27 C23 H29 109.5
C22 C23 H28 109.5
H27 C23 H28 109.5
H29 C23 H28 109.5
C22 C24 H31 109.5
C22 C24 H32 109.5
H31 C24 H32 109.5
C22 C24 H33 109.5
H31 C24 H33 109.5
H32 C24 H33 109.5
C26 C25 C27 109.6(4)
C26 C25 P2 109.9(3)
C27 C25 P2 115.3(3)
C26 C25 H40 107.3
C27 C25 H40 107.3
P2 C25 H40 107.3
C25 C26 H36 109.5
C25 C26 H34 109.5
H36 C26 H34 109.5
C25 C26 H35 109.5
H36 C26 H35 109.5
H34 C26 H35 109.5
C25 C27 H37 109.5
C25 C27 H39 109.5
H37 C27 H39 109.5
C25 C27 H38 109.5
H37 C27 H38 109.5
H39 C27 H38 109.5

loop_
_geom_bond_atom_site_label_1
_geom_bond_atom_site_label_2
_geom_bond_distance
Re1 C8 2.207(4)
Re1 N1 2.289(4)
Re1 P2 2.3454(15)
Re1 P1 2.3645(14)
Re1 H46 1.51(4)
Re1 H47 1.57(4)
Re1 H48 1.50(5)
Re1 H49 1.66(4)
P1 C10 1.847(5)
P1 C14 1.861(5)
P1 C11 1.863(5)
P2 C21 1.838(4)
P2 C22 1.862(4)
P2 C25 1.870(5)
N1 C1 1.351(5)
N1 C7 1.354(5)
N2 C3 1.362(5)
N2 C5 1.441(6)
N2 C4 1.469(5)
C1 C2 1.374(6)
C1 H10 0.9300
C2 C3 1.408(6)
C2 H9 0.9300
C3 C6 1.403(6)
C4 H2 0.9600
C4 H1 0.9600
C4 H3 0.9600
C5 H4 0.9600
C5 H5 0.9600
C5 H6 0.9600
C6 C7 1.363(6)
C6 H7 0.9300
C7 H8 0.9300
C8 C9 1.407(6)
C8 C20 1.419(6)
C9 C17 1.403(6)
C9 C10 1.509(6)
C10 H25 0.9700
C10 H26 0.9700
C11 C12 1.522(6)
C11 C13 1.537(6)
C11 H17 0.9800
C12 H12 0.9600
C12 H11 0.9600
C12 H13 0.9600
C13 H14 0.9600
C13 H16 0.9600
C13 H15 0.9600
C14 C15 1.518(7)
C14 C16 1.530(6)
C14 H18 0.9800
C15 H21 0.9600
C15 H19 0.9600
C15 H20 0.9600
C16 H23 0.9600
C16 H22 0.9600
C16 H24 0.9600
C17 C18 1.387(7)
C17 H45 0.9300
C18 C19 1.383(6)
C18 H44 0.9300
C19 C20 1.403(6)
C19 H43 0.9300
C20 C21 1.520(6)
C21 H42 0.9700
C21 H41 0.9700
C22 C24 1.508(6)
C22 C23 1.533(6)
C22 H30 0.9800
C23 H27 0.9600
C23 H29 0.9600
C23 H28 0.9600
C24 H31 0.9600
C24 H32 0.9600
C24 H33 0.9600
C25 C26 1.526(6)
C25 C27 1.526(6)
C25 H40 0.9800
C26 H36 0.9600
C26 H34 0.9600
C26 H35 0.9600
C27 H37 0.9600
C27 H39 0.9600
C27 H38 0.9600

loop_
_geom_torsion_atom_site_label_1
_geom_torsion_atom_site_label_2
_geom_torsion_atom_site_label_3
_geom_torsion_atom_site_label_4
_geom_torsion
C7 N1 C1 C2 -2.8(7)
Re1 N1 C1 C2 176.2(3)
N1 C1 C2 C3 -0.2(7)
C5 N2 C3 C6 178.9(4)
C4 N2 C3 C6 6.4(7)
C5 N2 C3 C2 -1.0(7)
C4 N2 C3 C2 -173.5(4)
C1 C2 C3 N2 -177.4(4)
C1 C2 C3 C6 2.7(6)
N2 C3 C6 C7 177.9(4)
C2 C3 C6 C7 -2.2(6)
C1 N1 C7 C6 3.5(7)
Re1 N1 C7 C6 -175.7(4)
C3 C6 C7 N1 -1.0(7)
C20 C8 C9 C17 -5.8(6)
Re1 C8 C9 C17 171.6(3)
C20 C8 C9 C10 176.4(4)
Re1 C8 C9 C10 -6.2(5)
C17 C9 C10 P1 167.9(3)
C8 C9 C10 P1 -14.2(5)
C14 P1 C10 C9 -100.6(3)
C11 P1 C10 C9 154.9(3)
Re1 P1 C10 C9 25.2(3)
C10 P1 C11 C12 55.7(4)
C14 P1 C11 C12 -51.3(4)
Re1 P1 C11 C12 175.4(3)
C10 P1 C11 C13 -70.9(4)
C14 P1 C11 C13 -178.0(3)
Re1 P1 C11 C13 48.8(4)
C10 P1 C14 C15 -171.9(3)
C11 P1 C14 C15 -63.6(4)
Re1 P1 C14 C15 71.1(4)
C10 P1 C14 C16 64.3(4)
C11 P1 C14 C16 172.7(3)
Re1 P1 C14 C16 -52.6(4)
C8 C9 C17 C18 1.1(7)
C10 C9 C17 C18 178.9(4)
C9 C17 C18 C19 3.2(7)
C17 C18 C19 C20 -2.4(7)
C18 C19 C20 C8 -2.6(7)
C18 C19 C20 C21 174.8(4)
C9 C8 C20 C19 6.6(6)
Re1 C8 C20 C19 -170.9(3)
C9 C8 C20 C21 -170.8(4)
Re1 C8 C20 C21 11.7(5)
C19 C20 C21 P2 160.2(3)
C8 C20 C21 P2 -22.3(5)
C22 P2 C21 C20 147.6(3)
C25 P2 C21 C20 -106.9(3)
Re1 P2 C21 C20 21.9(3)
C21 P2 C22 C24 170.1(4)
C25 P2 C22 C24 63.5(4)
Re1 P2 C22 C24 -72.1(4)
C21 P2 C22 C23 -66.4(4)
C25 P2 C22 C23 -173.0(4)
Re1 P2 C22 C23 51.5(4)
C21 P2 C25 C26 53.8(4)
C22 P2 C25 C26 160.9(3)
Re1 P2 C25 C26 -65.3(4)
C21 P2 C25 C27 -70.5(4)
C22 P2 C25 C27 36.6(4)
Re1 P2 C25 C27 170.3(3)
